data_4109074
loop_
_publ_author_name
'Yu-Bin Dong'
'Qiang Zhang'
'Li-Li Liu'
'Jian-Ping Ma'
'Bo Tang'
'Ru-Qi Huang'

_publ_section_title
;
 [Cu(C24H22N4O3)].CH2Cl2: A Discrete Breathing Metallamacrocycle Showing
 Selective and Reversible Guest Adsorption with Retention of Single
 Crystallinity
;
_journal_name_full 'Journal of the American Chemical Society'
_journal_page_first 1514
_journal_page_last 1515
_journal_paper_doi 10.1021/ja067384z
_journal_volume 129
_journal_year 2007
_chemical_formula_sum 'C49 H44 Cl2 Cu2 N8 O6'
_chemical_formula_weight 1038.90
_chemical_name_systematic
; 
 ? 
;
_space_group_IT_number 14
_symmetry_cell_setting monoclinic
_symmetry_space_group_name_Hall '-P 2ybc'
_symmetry_space_group_name_H-M 'P 1 21/c 1'
_atom_sites_solution_hydrogens geom
_atom_sites_solution_primary direct
_atom_sites_solution_secondary difmap
_audit_creation_method SHELXL-97
_cell_angle_alpha 90.00
_cell_angle_beta 111.240(2)
_cell_angle_gamma 90.00
_cell_formula_units_Z 2
_cell_length_a 12.890(2)
_cell_length_b 14.216(3)
_cell_length_c 14.559(3)
_cell_measurement_reflns_used 3217
_cell_measurement_temperature 298(2)
_cell_measurement_theta_max 23.055
_cell_measurement_theta_min 2.863
_cell_volume 2486.6(8)
_computing_cell_refinement 'Bruker SMART'
_computing_data_collection 'Bruker SMART'
_computing_data_reduction 'Bruker SAINT'
_computing_molecular_graphics 'Bruker SHELXTL'
_computing_publication_material 'Bruker SHELXTL'
_computing_structure_refinement 'SHELXL-97 (Sheldrick, 1997)'
_computing_structure_solution 'SHELXS-97 (Sheldrick, 1990)'
_diffrn_ambient_temperature 298(2)
_diffrn_measured_fraction_theta_full 0.999
_diffrn_measured_fraction_theta_max 0.999
_diffrn_measurement_device_type 'CCD area detector'
_diffrn_measurement_method 'phi and omega scans'
_diffrn_radiation_monochromator graphite
_diffrn_radiation_source 'fine-focus sealed tube'
_diffrn_radiation_type MoK\a
_diffrn_radiation_wavelength 0.71073
_diffrn_reflns_av_R_equivalents 0.0290
_diffrn_reflns_av_sigmaI/netI 0.0368
_diffrn_reflns_limit_h_max 15
_diffrn_reflns_limit_h_min -15
_diffrn_reflns_limit_k_max 17
_diffrn_reflns_limit_k_min -9
_diffrn_reflns_limit_l_max 16
_diffrn_reflns_limit_l_min -17
_diffrn_reflns_number 12849
_diffrn_reflns_theta_full 25.50
_diffrn_reflns_theta_max 25.50
_diffrn_reflns_theta_min 2.07
_exptl_absorpt_coefficient_mu 1.018
_exptl_absorpt_correction_T_max 0.8301
_exptl_absorpt_correction_T_min 0.6744
_exptl_absorpt_correction_type multi-scan
_exptl_absorpt_process_details sadabs
_exptl_crystal_colour brown
_exptl_crystal_density_diffrn 1.387
_exptl_crystal_description block
_exptl_crystal_F_000 1068
_exptl_crystal_size_max 0.42
_exptl_crystal_size_mid 0.33
_exptl_crystal_size_min 0.19
_refine_diff_density_max 0.816
_refine_diff_density_min -0.362
_refine_diff_density_rms 0.086
_refine_ls_extinction_method none
_refine_ls_goodness_of_fit_ref 1.049
_refine_ls_hydrogen_treatment constr
_refine_ls_matrix_type full
_refine_ls_number_parameters 306
_refine_ls_number_reflns 4641
_refine_ls_number_restraints 0
_refine_ls_restrained_S_all 1.049
_refine_ls_R_factor_all 0.0879
_refine_ls_R_factor_gt 0.0658
_refine_ls_shift/su_max 0.001
_refine_ls_shift/su_mean 0.000
_refine_ls_structure_factor_coef Fsqd
_refine_ls_weighting_details 'calc w=1/[\s^2^(Fo^2^)+(0.1133P)^2^+1.9295P] where P=(Fo^2^+2Fc^2^)/3'
_refine_ls_weighting_scheme calc
_refine_ls_wR_factor_gt 0.1881
_refine_ls_wR_factor_ref 0.2000
_reflns_number_gt 3454
_reflns_number_total 4641
_reflns_threshold_expression >2sigma(I)
_cod_data_source_file ja067384zsi20061209_020312.cif
_cod_data_source_block 2''
_cod_original_cell_volume 2486.8(8)
_cod_database_code 4109074

loop_
_symmetry_equiv_pos_as_xyz
'x, y, z'
'-x, y+1/2, -z+1/2'
'-x, -y, -z'
'x, -y-1/2, z-1/2'

loop_
_atom_site_label
_atom_site_type_symbol
_atom_site_fract_x
_atom_site_fract_y
_atom_site_fract_z
_atom_site_U_iso_or_equiv
_atom_site_adp_type
_atom_site_occupancy
_atom_site_symmetry_multiplicity
_atom_site_calc_flag
_atom_site_refinement_flags
Cu1 Cu 0.22072(4) -0.04038(4) 1.05883(4) 0.0529(2) Uani 1 1 d .
N1 N 0.1652(3) 0.0425(3) 0.5605(3) 0.0620(11) Uani 1 1 d .
N2 N 0.2617(4) 0.0593(3) 0.5407(3) 0.0629(11) Uani 1 1 d .
N3 N 0.1493(3) 0.0689(2) 0.9746(3) 0.0467(8) Uani 1 1 d .
N4 N 0.7132(3) 0.1518(2) 0.8593(3) 0.0527(9) Uani 1 1 d .
C1 C 0.5278(15) 0.4479(10) 0.5342(13) 0.474(11) Uiso 0.50 1 d P
C2 C 0.6833(6) 0.3207(4) 0.8180(5) 0.103(2) Uani 1 1 d .
H2A H 0.7247 0.3313 0.7759 0.155 Uiso 1 1 calc R
H2B H 0.6840 0.3768 0.8549 0.155 Uiso 1 1 calc R
H2C H 0.6079 0.3047 0.7786 0.155 Uiso 1 1 calc R
C3 C 0.7360(4) 0.2404(3) 0.8885(4) 0.0660(13) Uani 1 1 d .
C4 C 0.8073(4) 0.2647(4) 0.9842(5) 0.0735(15) Uani 1 1 d .
H4 H 0.8216 0.3284 0.9970 0.088 Uiso 1 1 calc R
C5 C 0.8562(4) 0.2061(4) 1.0580(5) 0.0763(16) Uani 1 1 d .
C6 C 0.9286(5) 0.2403(5) 1.1583(5) 0.103(2) Uani 1 1 d .
H6A H 0.8956 0.2234 1.2054 0.154 Uiso 1 1 calc R
H6B H 0.9357 0.3075 1.1570 0.154 Uiso 1 1 calc R
H6C H 1.0009 0.2120 1.1766 0.154 Uiso 1 1 calc R
C7 C 0.6401(4) 0.1356(3) 0.7609(4) 0.0557(11) Uani 1 1 d .
C8 C 0.6793(5) 0.1324(4) 0.6841(4) 0.0747(15) Uani 1 1 d .
H8 H 0.7546 0.1419 0.6964 0.090 Uiso 1 1 calc R
C9 C 0.6069(5) 0.1151(5) 0.5892(5) 0.0859(18) Uani 1 1 d .
H9 H 0.6340 0.1143 0.5381 0.103 Uiso 1 1 calc R
C10 C 0.4949(5) 0.0989(4) 0.5684(4) 0.0701(14) Uani 1 1 d .
H10 H 0.4469 0.0885 0.5039 0.084 Uiso 1 1 calc R
C11 C 0.4558(4) 0.0983(3) 0.6449(3) 0.0512(10) Uani 1 1 d .
C12 C 0.5284(3) 0.1182(3) 0.7407(3) 0.0505(10) Uani 1 1 d .
H12 H 0.5011 0.1197 0.7916 0.061 Uiso 1 1 calc R
C13 C 0.3394(4) 0.0777(3) 0.6236(3) 0.0482(10) Uani 1 1 d .
C14 C 0.1919(3) 0.0513(3) 0.6544(3) 0.0468(10) Uani 1 1 d .
C15 C 0.1240(3) 0.0398(3) 0.7144(3) 0.0500(10) Uani 1 1 d .
C16 C 0.0143(4) 0.0080(3) 0.6702(3) 0.0561(11) Uani 1 1 d .
H16 H -0.0147 -0.0057 0.6032 0.067 Uiso 1 1 calc R
C17 C -0.0494(4) -0.0028(4) 0.7259(4) 0.0669(13) Uani 1 1 d .
H17 H -0.1218 -0.0252 0.6972 0.080 Uiso 1 1 calc R
C18 C -0.0070(4) 0.0196(4) 0.8255(4) 0.0630(13) Uani 1 1 d .
H18 H -0.0517 0.0123 0.8628 0.076 Uiso 1 1 calc R
C19 C 0.1006(4) 0.0526(3) 0.8700(3) 0.0526(11) Uani 1 1 d .
C20 C 0.1659(3) 0.0632(3) 0.8134(3) 0.0474(10) Uani 1 1 d .
H20 H 0.2381 0.0860 0.8419 0.057 Uiso 1 1 calc R
C21 C 0.0828(5) 0.2311(4) 0.9368(4) 0.0847(17) Uani 1 1 d .
H21A H 0.1348 0.2685 0.9193 0.127 Uiso 1 1 calc R
H21B H 0.0451 0.2701 0.9686 0.127 Uiso 1 1 calc R
H21C H 0.0294 0.2039 0.8785 0.127 Uiso 1 1 calc R
C22 C 0.1441(4) 0.1541(3) 1.0060(3) 0.0562(11) Uani 1 1 d .
C23 C 0.1983(4) 0.1799(3) 1.1061(3) 0.0622(12) Uani 1 1 d .
H23 H 0.1867 0.2410 1.1231 0.075 Uiso 1 1 calc R
C24 C 0.2650(4) 0.1249(3) 1.1792(3) 0.0598(12) Uani 1 1 d .
C25 C 0.3219(6) 0.1635(4) 1.2813(4) 0.0905(19) Uani 1 1 d .
H25A H 0.3085 0.1226 1.3282 0.136 Uiso 1 1 calc R
H25B H 0.2930 0.2250 1.2854 0.136 Uiso 1 1 calc R
H25C H 0.4005 0.1677 1.2954 0.136 Uiso 1 1 calc R
Cl1 Cl 0.5278(15) 0.4479(10) 0.5342(13) 0.474(11) Uiso 0.50 1 d P
Cl2 Cl 0.4662(7) 0.3438(5) 0.5005(6) 0.215(3) Uani 0.50 1 d P
O1 O 0.3018(2) 0.0748(2) 0.70022(19) 0.0466(7) Uani 1 1 d .
O2 O 0.2849(3) 0.0378(2) 1.1707(3) 0.0741(10) Uani 1 1 d .
O3 O 0.8463(4) 0.1170(3) 1.0516(3) 0.1113(17) Uani 1 1 d .

loop_
_atom_site_aniso_label
_atom_site_aniso_U_11
_atom_site_aniso_U_22
_atom_site_aniso_U_33
_atom_site_aniso_U_23
_atom_site_aniso_U_13
_atom_site_aniso_U_12
Cu1 0.0520(4) 0.0455(4) 0.0564(4) -0.0113(2) 0.0139(3) -0.0050(2)
N1 0.060(2) 0.076(3) 0.038(2) -0.0063(17) 0.0036(18) -0.0052(19)
N2 0.070(3) 0.082(3) 0.0303(19) -0.0032(17) 0.0104(19) -0.001(2)
N3 0.0456(18) 0.048(2) 0.046(2) -0.0086(15) 0.0164(16) -0.0027(15)
N4 0.0454(19) 0.048(2) 0.063(2) -0.0086(17) 0.0175(18) -0.0081(16)
C2 0.129(6) 0.052(3) 0.119(6) 0.004(3) 0.035(5) -0.002(3)
C3 0.060(3) 0.049(3) 0.091(4) -0.011(3) 0.030(3) -0.004(2)
C4 0.069(3) 0.044(3) 0.105(4) -0.022(3) 0.029(3) -0.013(2)
C5 0.066(3) 0.058(3) 0.093(4) -0.028(3) 0.015(3) 0.000(3)
C6 0.087(4) 0.094(5) 0.095(5) -0.050(4) -0.006(3) 0.001(3)
C7 0.061(3) 0.048(3) 0.064(3) 0.002(2) 0.030(2) 0.000(2)
C8 0.070(3) 0.089(4) 0.077(4) -0.002(3) 0.041(3) -0.007(3)
C9 0.106(5) 0.100(4) 0.078(4) -0.005(3) 0.065(4) -0.010(4)
C10 0.084(4) 0.083(4) 0.046(3) -0.001(2) 0.028(3) -0.004(3)
C11 0.059(3) 0.049(3) 0.046(2) 0.0035(19) 0.020(2) 0.004(2)
C12 0.055(2) 0.051(2) 0.050(3) 0.0031(19) 0.023(2) 0.0037(19)
C13 0.061(3) 0.046(2) 0.036(2) 0.0024(17) 0.016(2) 0.007(2)
C14 0.045(2) 0.049(2) 0.035(2) -0.0058(17) 0.0016(18) 0.0029(17)
C15 0.044(2) 0.053(3) 0.045(2) -0.0064(18) 0.0060(19) -0.0010(18)
C16 0.045(2) 0.063(3) 0.045(2) -0.010(2) -0.003(2) -0.001(2)
C17 0.036(2) 0.075(3) 0.074(3) -0.011(3) 0.002(2) -0.010(2)
C18 0.043(2) 0.081(3) 0.063(3) -0.009(2) 0.016(2) -0.007(2)
C19 0.048(2) 0.049(3) 0.057(3) -0.0110(19) 0.015(2) -0.0039(18)
C20 0.040(2) 0.054(3) 0.042(2) -0.0086(18) 0.0059(18) -0.0052(18)
C21 0.105(4) 0.068(4) 0.067(3) -0.004(3) 0.014(3) 0.017(3)
C22 0.064(3) 0.052(3) 0.054(3) -0.005(2) 0.023(2) -0.001(2)
C23 0.086(3) 0.044(3) 0.053(3) -0.008(2) 0.021(3) 0.002(2)
C24 0.071(3) 0.056(3) 0.052(3) -0.013(2) 0.020(2) -0.016(2)
C25 0.123(5) 0.069(4) 0.060(3) -0.010(3) 0.010(3) -0.016(3)
Cl2 0.234(7) 0.130(5) 0.244(8) 0.055(5) 0.042(6) 0.026(5)
O1 0.0446(15) 0.0583(17) 0.0304(14) -0.0039(12) 0.0059(12) 0.0016(13)
O2 0.089(3) 0.050(2) 0.061(2) -0.0092(15) 0.0008(19) -0.0002(17)
O3 0.152(4) 0.055(2) 0.076(3) -0.022(2) -0.018(3) 0.010(2)

loop_
_atom_type_symbol
_atom_type_description
_atom_type_scat_dispersion_real
_atom_type_scat_dispersion_imag
_atom_type_scat_source
C C 0.0033 0.0016 'International Tables Vol C Tables 4.2.6.8 and 6.1.1.4'
H H 0.0000 0.0000 'International Tables Vol C Tables 4.2.6.8 and 6.1.1.4'
N N 0.0061 0.0033 'International Tables Vol C Tables 4.2.6.8 and 6.1.1.4'
O O 0.0106 0.0060 'International Tables Vol C Tables 4.2.6.8 and 6.1.1.4'
Cu Cu 0.3201 1.2651 'International Tables Vol C Tables 4.2.6.8 and 6.1.1.4'
Cl Cl 0.1484 0.1585 'International Tables Vol C Tables 4.2.6.8 and 6.1.1.4'

loop_
_geom_angle_atom_site_label_1
_geom_angle_atom_site_label_2
_geom_angle_atom_site_label_3
_geom_angle
_geom_angle_site_symmetry_1
_geom_angle_site_symmetry_3
O3 Cu1 O2 178.5(2) 3_657 .
O3 Cu1 N4 90.89(16) 3_657 3_657
O2 Cu1 N4 89.62(15) . 3_657
O3 Cu1 N3 87.60(16) 3_657 .
O2 Cu1 N3 91.87(14) . .
N4 Cu1 N3 177.94(14) 3_657 .
C14 N1 N2 106.7(4) . .
C13 N2 N1 106.9(4) . .
C22 N3 C19 117.5(4) . .
C22 N3 Cu1 125.5(3) . .
C19 N3 Cu1 117.0(3) . .
C3 N4 C7 117.8(4) . .
C3 N4 Cu1 124.7(4) . 3_657
C7 N4 Cu1 117.4(3) . 3_657
Cl2 C1 Cl1 121.4(16) . 3_666
Cl2 C1 C1 121.4(16) . 3_666
Cl1 C1 C1 0.0(18) 3_666 3_666
C3 C2 H2A 109.5 . .
C3 C2 H2B 109.5 . .
H2A C2 H2B 109.5 . .
C3 C2 H2C 109.5 . .
H2A C2 H2C 109.5 . .
H2B C2 H2C 109.5 . .
N4 C3 C4 122.6(5) . .
N4 C3 C2 120.2(5) . .
C4 C3 C2 117.2(5) . .
C5 C4 C3 126.7(5) . .
C5 C4 H4 116.6 . .
C3 C4 H4 116.6 . .
O3 C5 C4 124.1(5) . .
O3 C5 C6 113.8(6) . .
C4 C5 C6 122.1(5) . .
C5 C6 H6A 109.5 . .
C5 C6 H6B 109.5 . .
H6A C6 H6B 109.5 . .
C5 C6 H6C 109.5 . .
H6A C6 H6C 109.5 . .
H6B C6 H6C 109.5 . .
C12 C7 C8 118.6(5) . .
C12 C7 N4 120.2(4) . .
C8 C7 N4 121.1(4) . .
C9 C8 C7 120.0(5) . .
C9 C8 H8 120.0 . .
C7 C8 H8 120.0 . .
C8 C9 C10 121.6(5) . .
C8 C9 H9 119.2 . .
C10 C9 H9 119.2 . .
C11 C10 C9 118.8(5) . .
C11 C10 H10 120.6 . .
C9 C10 H10 120.6 . .
C10 C11 C12 119.8(4) . .
C10 C11 C13 118.8(4) . .
C12 C11 C13 121.4(4) . .
C7 C12 C11 121.2(4) . .
C7 C12 H12 119.4 . .
C11 C12 H12 119.4 . .
N2 C13 O1 111.9(4) . .
N2 C13 C11 129.5(4) . .
O1 C13 C11 118.5(4) . .
N1 C14 O1 111.8(4) . .
N1 C14 C15 129.7(4) . .
O1 C14 C15 118.5(3) . .
C20 C15 C16 120.3(4) . .
C20 C15 C14 120.4(4) . .
C16 C15 C14 119.3(4) . .
C17 C16 C15 119.4(4) . .
C17 C16 H16 120.3 . .
C15 C16 H16 120.3 . .
C16 C17 C18 120.3(4) . .
C16 C17 H17 119.8 . .
C18 C17 H17 119.8 . .
C19 C18 C17 121.0(5) . .
C19 C18 H18 119.5 . .
C17 C18 H18 119.5 . .
C18 C19 C20 118.8(4) . .
C18 C19 N3 122.0(4) . .
C20 C19 N3 119.0(4) . .
C19 C20 C15 120.1(4) . .
C19 C20 H20 119.9 . .
C15 C20 H20 119.9 . .
C22 C21 H21A 109.5 . .
C22 C21 H21B 109.5 . .
H21A C21 H21B 109.5 . .
C22 C21 H21C 109.5 . .
H21A C21 H21C 109.5 . .
H21B C21 H21C 109.5 . .
N3 C22 C23 122.2(4) . .
N3 C22 C21 121.5(4) . .
C23 C22 C21 116.3(4) . .
C24 C23 C22 126.6(4) . .
C24 C23 H23 116.7 . .
C22 C23 H23 116.7 . .
O2 C24 C23 125.3(4) . .
O2 C24 C25 114.0(5) . .
C23 C24 C25 120.7(5) . .
C24 C25 H25A 109.5 . .
C24 C25 H25B 109.5 . .
H25A C25 H25B 109.5 . .
C24 C25 H25C 109.5 . .
H25A C25 H25C 109.5 . .
H25B C25 H25C 109.5 . .
C13 O1 C14 102.7(3) . .
C24 O2 Cu1 127.6(3) . .
C5 O3 Cu1 130.0(4) . 3_657

loop_
_geom_bond_atom_site_label_1
_geom_bond_atom_site_label_2
_geom_bond_distance
_geom_bond_site_symmetry_2
Cu1 O3 1.874(4) 3_657
Cu1 O2 1.896(3) .
Cu1 N4 1.980(4) 3_657
Cu1 N3 1.987(4) .
N1 C14 1.290(5) .
N1 N2 1.396(6) .
N2 C13 1.286(5) .
N3 C22 1.306(5) .
N3 C19 1.440(5) .
N4 C3 1.328(6) .
N4 C7 1.420(6) .
N4 Cu1 1.980(4) 3_657
C1 Cl2 1.668(16) .
C1 Cl1 1.78(3) 3_666
C2 C3 1.521(8) .
C2 H2A 0.9600 .
C2 H2B 0.9600 .
C2 H2C 0.9600 .
C3 C4 1.405(8) .
C4 C5 1.325(8) .
C4 H4 0.9300 .
C5 O3 1.273(7) .
C5 C6 1.501(7) .
C6 H6A 0.9600 .
C6 H6B 0.9600 .
C6 H6C 0.9600 .
C7 C12 1.383(6) .
C7 C8 1.386(7) .
C8 C9 1.380(8) .
C8 H8 0.9300 .
C9 C10 1.382(8) .
C9 H9 0.9300 .
C10 C11 1.379(6) .
C10 H10 0.9300 .
C11 C12 1.398(6) .
C11 C13 1.448(6) .
C12 H12 0.9300 .
C13 O1 1.369(5) .
C14 O1 1.370(5) .
C14 C15 1.452(6) .
C15 C20 1.385(6) .
C15 C16 1.399(6) .
C16 C17 1.355(7) .
C16 H16 0.9300 .
C17 C18 1.389(7) .
C17 H17 0.9300 .
C18 C19 1.382(6) .
C18 H18 0.9300 .
C19 C20 1.383(6) .
C20 H20 0.9300 .
C21 C22 1.504(7) .
C21 H21A 0.9600 .
C21 H21B 0.9600 .
C21 H21C 0.9600 .
C22 C23 1.417(6) .
C23 C24 1.349(7) .
C23 H23 0.9300 .
C24 O2 1.280(6) .
C24 C25 1.503(7) .
C25 H25A 0.9600 .
C25 H25B 0.9600 .
C25 H25C 0.9600 .
O3 Cu1 1.874(4) 3_657

loop_
_geom_torsion_atom_site_label_1
_geom_torsion_atom_site_label_2
_geom_torsion_atom_site_label_3
_geom_torsion_atom_site_label_4
_geom_torsion
_geom_torsion_site_symmetry_1
_geom_torsion_site_symmetry_4
C14 N1 N2 C13 -0.4(5) . .
O3 Cu1 N3 C22 168.9(4) 3_657 .
O2 Cu1 N3 C22 -9.8(4) . .
N4 Cu1 N3 C22 126(4) 3_657 .
O3 Cu1 N3 C19 -12.0(3) 3_657 .
O2 Cu1 N3 C19 169.4(3) . .
N4 Cu1 N3 C19 -55(4) 3_657 .
C7 N4 C3 C4 -179.9(4) . .
Cu1 N4 C3 C4 -3.0(7) 3_657 .
C7 N4 C3 C2 0.9(7) . .
Cu1 N4 C3 C2 177.8(4) 3_657 .
N4 C3 C4 C5 -3.4(9) . .
C2 C3 C4 C5 175.9(6) . .
C3 C4 C5 O3 1.2(10) . .
C3 C4 C5 C6 -178.3(5) . .
C3 N4 C7 C12 -97.3(5) . .
Cu1 N4 C7 C12 85.6(4) 3_657 .
C3 N4 C7 C8 85.8(6) . .
Cu1 N4 C7 C8 -91.3(5) 3_657 .
C12 C7 C8 C9 2.1(8) . .
N4 C7 C8 C9 179.0(5) . .
C7 C8 C9 C10 -1.3(9) . .
C8 C9 C10 C11 -1.2(9) . .
C9 C10 C11 C12 2.9(8) . .
C9 C10 C11 C13 -177.7(5) . .
C8 C7 C12 C11 -0.4(7) . .
N4 C7 C12 C11 -177.4(4) . .
C10 C11 C12 C7 -2.1(7) . .
C13 C11 C12 C7 178.5(4) . .
N1 N2 C13 O1 -0.2(5) . .
N1 N2 C13 C11 178.6(4) . .
C10 C11 C13 N2 -0.4(7) . .
C12 C11 C13 N2 179.0(5) . .
C10 C11 C13 O1 178.3(4) . .
C12 C11 C13 O1 -2.2(6) . .
N2 N1 C14 O1 0.9(5) . .
N2 N1 C14 C15 -178.9(4) . .
N1 C14 C15 C20 -172.6(4) . .
O1 C14 C15 C20 7.7(6) . .
N1 C14 C15 C16 5.2(7) . .
O1 C14 C15 C16 -174.6(4) . .
C20 C15 C16 C17 -2.2(7) . .
C14 C15 C16 C17 -179.9(4) . .
C15 C16 C17 C18 1.5(8) . .
C16 C17 C18 C19 -0.4(8) . .
C17 C18 C19 C20 0.1(8) . .
C17 C18 C19 N3 -174.8(5) . .
C22 N3 C19 C18 -94.9(5) . .
Cu1 N3 C19 C18 85.9(5) . .
C22 N3 C19 C20 90.2(5) . .
Cu1 N3 C19 C20 -89.0(4) . .
C18 C19 C20 C15 -0.8(7) . .
N3 C19 C20 C15 174.2(4) . .
C16 C15 C20 C19 1.9(7) . .
C14 C15 C20 C19 179.6(4) . .
C19 N3 C22 C23 -174.0(4) . .
Cu1 N3 C22 C23 5.2(6) . .
C19 N3 C22 C21 4.1(6) . .
Cu1 N3 C22 C21 -176.7(4) . .
N3 C22 C23 C24 3.8(8) . .
C21 C22 C23 C24 -174.4(5) . .
C22 C23 C24 O2 -4.5(9) . .
C22 C23 C24 C25 176.7(5) . .
N2 C13 O1 C14 0.7(5) . .
C11 C13 O1 C14 -178.2(4) . .
N1 C14 O1 C13 -1.0(5) . .
C15 C14 O1 C13 178.8(4) . .
C23 C24 O2 Cu1 -4.6(8) . .
C25 C24 O2 Cu1 174.3(4) . .
O3 Cu1 O2 C24 -59(7) 3_657 .
N4 Cu1 O2 C24 -169.0(5) 3_657 .
N3 Cu1 O2 C24 9.6(5) . .
C4 C5 O3 Cu1 8.0(10) . 3_657
C6 C5 O3 Cu1 -172.5(4) . 3_657
